data_7003196
loop_
_publ_author_name
'Ghosh, Sushobhan'
'Chakrabarty, Rajesh'
'Mukherjee, Partha Sarathi'

_publ_section_title
;
 Coordination driven self-assembly of four new molecular boats using a
 flexible imidazole-containing donor linker
;
_journal_issue 14
_journal_name_full 'Dalton Transactions'
_journal_page_first 1850
_journal_page_last 1856
_journal_paper_doi 10.1039/b713783d
_journal_year 2008
_chemical_formula_moiety 'C39.25 H62.75 Cl3 N13.25 O17.50 Pd2'
_chemical_formula_sum 'C39.25 H62.75 Cl3 N13.25 O17.5 Pd2'
_chemical_formula_weight 1308.59
_chemical_name_common sg169
_chemical_name_systematic
;
?
;
_space_group_IT_number 14
_symmetry_cell_setting monoclinic
_symmetry_space_group_name_Hall '-P 2ybc'
_symmetry_space_group_name_H-M 'P 1 21/c 1'
_atom_sites_solution_hydrogens geom
_atom_sites_solution_primary direct
_atom_sites_solution_secondary difmap
_audit_creation_method SHELXL-97
_cell_angle_alpha 90.00
_cell_angle_beta 101.913(3)
_cell_angle_gamma 90.00
_cell_formula_units_Z 4
_cell_length_a 14.786(2)
_cell_length_b 17.297(3)
_cell_length_c 21.718(3)
_cell_measurement_reflns_used 3301
_cell_measurement_temperature 293(2)
_cell_measurement_theta_max 18.31
_cell_measurement_theta_min 2.20
_cell_volume 5434.8(14)
_computing_cell_refinement 'Bruker SMART'
_computing_data_collection 'Bruker SMART'
_computing_data_reduction 'Bruker SAINT'
_computing_molecular_graphics 'ORTEP-3 for Windows (Farrugia, 1997)'
_computing_publication_material 'WinGX (Farrugia, 1999)'
_computing_structure_refinement 'SHELXL97 (Sheldrick, 1997)'
_computing_structure_solution 'SHELXS97 (Sheldrick, 1990)'
_diffrn_ambient_temperature 150(2)
_diffrn_measured_fraction_theta_full 1.000
_diffrn_measured_fraction_theta_max 1.000
_diffrn_measurement_device_type 'CCD area detector'
_diffrn_measurement_method 'phi and omega scans'
_diffrn_radiation_monochromator graphite
_diffrn_radiation_source 'fine-focus sealed tube'
_diffrn_radiation_type MoK\a
_diffrn_radiation_wavelength 0.71073
_diffrn_reflns_av_R_equivalents 0.0635
_diffrn_reflns_av_sigmaI/netI 0.0586
_diffrn_reflns_limit_h_max 17
_diffrn_reflns_limit_h_min -17
_diffrn_reflns_limit_k_max 20
_diffrn_reflns_limit_k_min -20
_diffrn_reflns_limit_l_max 25
_diffrn_reflns_limit_l_min -23
_diffrn_reflns_number 37941
_diffrn_reflns_theta_full 25.00
_diffrn_reflns_theta_max 25.00
_diffrn_reflns_theta_min 1.52
_exptl_absorpt_coefficient_mu 0.888
_exptl_absorpt_correction_T_max 0.8494
_exptl_absorpt_correction_T_min 0.7891
_exptl_absorpt_correction_type empirical
_exptl_absorpt_process_details SADABS
_exptl_crystal_colour colourless
_exptl_crystal_density_diffrn 1.599
_exptl_crystal_density_method 'not measured'
_exptl_crystal_description 'rectangular block'
_exptl_crystal_F_000 2653
_exptl_crystal_size_max 0.28
_exptl_crystal_size_mid 0.21
_exptl_crystal_size_min 0.19
_refine_diff_density_max 1.742
_refine_diff_density_min -0.969
_refine_diff_density_rms 0.169
_refine_ls_extinction_method none
_refine_ls_goodness_of_fit_ref 1.095
_refine_ls_hydrogen_treatment constr
_refine_ls_matrix_type full
_refine_ls_number_parameters 674
_refine_ls_number_reflns 9561
_refine_ls_number_restraints 0
_refine_ls_restrained_S_all 1.095
_refine_ls_R_factor_all 0.1204
_refine_ls_R_factor_gt 0.0859
_refine_ls_shift/su_max 0.000
_refine_ls_shift/su_mean 0.000
_refine_ls_structure_factor_coef Fsqd
_refine_ls_weighting_details 'calc w=1/[\s^2^(Fo^2^)+(0.1178P)^2^+30.9152P] where P=(Fo^2^+2Fc^2^)/3'
_refine_ls_weighting_scheme calc
_refine_ls_wR_factor_gt 0.2250
_refine_ls_wR_factor_ref 0.2508
_reflns_number_gt 6667
_reflns_number_total 9561
_reflns_threshold_expression >2sigma(I)
_cod_data_source_file b713783d.txt
_cod_data_source_block sg169ltm
_cod_original_cell_volume 5434.6(14)
_cod_original_sg_symbol_H-M P21/c
_cod_original_formula_sum 'C39.25 H62.75 Cl3 N13.25 O17.50 Pd2'
_cod_database_code 7003196

loop_
_symmetry_equiv_pos_as_xyz
'x, y, z'
'-x, y+1/2, -z+1/2'
'-x, -y, -z'
'x, -y-1/2, z-1/2'

loop_
_atom_site_label
_atom_site_type_symbol
_atom_site_fract_x
_atom_site_fract_y
_atom_site_fract_z
_atom_site_U_iso_or_equiv
_atom_site_adp_type
_atom_site_occupancy
_atom_site_symmetry_multiplicity
_atom_site_calc_flag
_atom_site_refinement_flags
_atom_site_disorder_assembly
_atom_site_disorder_group
Pd1 Pd 1.00311(5) 0.20392(4) 0.31486(4) 0.0464(2) Uani 1 1 d . . .
Pd2 Pd 0.68497(5) -0.05735(4) 0.20249(4) 0.0497(3) Uani 1 1 d . . .
N1 N 1.0870(5) 0.1116(5) 0.3105(4) 0.060(2) Uani 1 1 d . . .
N2 N 1.0040(6) 0.2175(6) 0.2225(5) 0.071(3) Uani 1 1 d . . .
N3 N 1.0024(5) 0.1892(4) 0.4073(4) 0.0487(19) Uani 1 1 d . . .
N4 N 0.9199(5) 0.2963(5) 0.3161(4) 0.057(2) Uani 1 1 d . . .
N5 N 0.7840(7) -0.1246(5) 0.1775(4) 0.065(2) Uani 1 1 d . . .
N6 N 0.6646(7) -0.0164(5) 0.1128(4) 0.064(2) Uani 1 1 d . . .
N7 N 0.7054(5) -0.1021(4) 0.2893(4) 0.0487(19) Uani 1 1 d . . .
N8 N 0.5857(5) 0.0152(5) 0.2202(4) 0.0496(19) Uani 1 1 d . . .
N9 N 0.9417(5) 0.1747(5) 0.4895(4) 0.0487(19) Uani 1 1 d . . .
N10 N 0.7987(6) 0.3709(5) 0.3000(5) 0.059(2) Uani 1 1 d . . .
N11 N 0.7158(5) -0.1111(4) 0.3921(4) 0.0496(19) Uani 1 1 d . . .
N12 N 0.5046(5) 0.1187(4) 0.2228(4) 0.0492(19) Uani 1 1 d . . .
N13 N 0.7843(7) 0.1629(6) 0.1410(5) 0.068(3) Uani 1 1 d . . .
C1 C 1.0850(9) 0.0977(7) 0.2426(7) 0.082(4) Uani 1 1 d . . .
H1A H 1.1404 0.0700 0.2382 0.099 Uiso 1 1 calc R . .
H1B H 1.0321 0.0656 0.2250 0.099 Uiso 1 1 calc R . .
C2 C 1.0792(10) 0.1709(9) 0.2072(8) 0.099(5) Uani 1 1 d . . .
H2A H 1.1372 0.1988 0.2185 0.119 Uiso 1 1 calc R . .
H2B H 1.0673 0.1604 0.1623 0.119 Uiso 1 1 calc R . .
C3 C 0.8027(10) -0.0932(8) 0.1179(6) 0.081(4) Uani 1 1 d . . .
H3A H 0.8324 -0.1323 0.0968 0.097 Uiso 1 1 calc R . .
H3B H 0.8438 -0.0491 0.1266 0.097 Uiso 1 1 calc R . .
C4 C 0.7114(11) -0.0689(8) 0.0758(7) 0.091(4) Uani 1 1 d . . .
H4A H 0.7226 -0.0427 0.0386 0.110 Uiso 1 1 calc R . .
H4B H 0.6732 -0.1140 0.0626 0.110 Uiso 1 1 calc R . .
C5 C 1.0654(6) 0.2133(6) 0.4597(5) 0.054(3) Uani 1 1 d . . .
H5 H 1.1243 0.2322 0.4597 0.065 Uiso 1 1 calc R . .
C6 C 1.0286(6) 0.2055(6) 0.5101(6) 0.059(3) Uani 1 1 d . . .
H6 H 1.0560 0.2183 0.5513 0.071 Uiso 1 1 calc R . .
C7 C 0.9287(6) 0.1671(6) 0.4280(4) 0.048(2) Uani 1 1 d . . .
H7 H 0.8746 0.1486 0.4025 0.057 Uiso 1 1 calc R . .
C8 C 0.8737(6) 0.1595(7) 0.5306(5) 0.058(3) Uani 1 1 d . . .
H8A H 0.8536 0.2084 0.5452 0.070 Uiso 1 1 calc R . .
H8B H 0.9037 0.1302 0.5672 0.070 Uiso 1 1 calc R . .
C9 C 0.7905(6) 0.1153(6) 0.4963(4) 0.044(2) Uani 1 1 d . . .
C10 C 0.7070(6) 0.1560(5) 0.4735(4) 0.047(2) Uani 1 1 d . . .
C11 C 0.6275(6) 0.1142(6) 0.4500(4) 0.050(2) Uani 1 1 d . . .
H11 H 0.5727 0.1409 0.4350 0.060 Uiso 1 1 calc R . .
C12 C 0.6266(7) 0.0346(6) 0.4479(4) 0.049(2) Uani 1 1 d . . .
C13 C 0.7097(7) -0.0047(6) 0.4662(4) 0.047(2) Uani 1 1 d . . .
C14 C 0.7902(6) 0.0353(6) 0.4903(5) 0.049(2) Uani 1 1 d . . .
C15 C 0.7095(9) -0.0903(6) 0.4559(5) 0.064(3) Uani 1 1 d . . .
H15A H 0.7612 -0.1130 0.4851 0.077 Uiso 1 1 calc R . .
H15B H 0.6531 -0.1119 0.4650 0.077 Uiso 1 1 calc R . .
C16 C 0.7068(7) -0.0635(6) 0.3424(5) 0.055(3) Uani 1 1 d . . .
H16 H 0.7020 -0.0100 0.3448 0.066 Uiso 1 1 calc R . .
C17 C 0.7172(6) -0.1787(5) 0.3083(5) 0.052(2) Uani 1 1 d . . .
H17 H 0.7210 -0.2201 0.2816 0.062 Uiso 1 1 calc R . .
C19 C 0.7223(7) -0.1844(6) 0.3692(6) 0.055(3) Uani 1 1 d . . .
H19 H 0.7292 -0.2298 0.3926 0.067 Uiso 1 1 calc R . .
C18 C 0.7040(9) 0.2444(6) 0.4760(5) 0.068(3) Uani 1 1 d . . .
H18A H 0.6476 0.2625 0.4498 0.102 Uiso 1 1 calc R . .
H18B H 0.7558 0.2653 0.4613 0.102 Uiso 1 1 calc R . .
H18C H 0.7066 0.2608 0.5186 0.102 Uiso 1 1 calc R . .
C20 C 0.5376(8) -0.0060(8) 0.4233(6) 0.076(3) Uani 1 1 d . . .
H20A H 0.5418 -0.0337 0.3857 0.114 Uiso 1 1 calc R . .
H20B H 0.4885 0.0313 0.4139 0.114 Uiso 1 1 calc R . .
H20C H 0.5251 -0.0416 0.4544 0.114 Uiso 1 1 calc R . .
C22 C 0.8813(8) -0.0075(7) 0.5106(5) 0.073(3) Uani 1 1 d . . .
H22A H 0.9304 0.0291 0.5230 0.109 Uiso 1 1 calc R . .
H22B H 0.8930 -0.0380 0.4761 0.109 Uiso 1 1 calc R . .
H22C H 0.8778 -0.0408 0.5454 0.109 Uiso 1 1 calc R . .
C21 C 0.9345(9) 0.3542(8) 0.3573(8) 0.111(6) Uani 1 1 d . . .
H21 H 0.9880 0.3609 0.3880 0.134 Uiso 1 1 calc R . .
C23 C 0.8620(10) 0.4013(9) 0.3484(9) 0.118(7) Uani 1 1 d . . .
H23 H 0.8557 0.4461 0.3708 0.142 Uiso 1 1 calc R . .
C24 C 0.8373(7) 0.3083(6) 0.2816(6) 0.060(3) Uani 1 1 d . . .
H24 H 0.8093 0.2767 0.2484 0.072 Uiso 1 1 calc R . .
C25 C 0.7072(7) 0.4035(6) 0.2758(6) 0.072(3) Uani 1 1 d . . .
H25A H 0.7141 0.4544 0.2586 0.086 Uiso 1 1 calc R . .
H25B H 0.6753 0.4095 0.3103 0.086 Uiso 1 1 calc R . .
C26 C 0.6495(6) 0.3542(6) 0.2257(5) 0.052(2) Uani 1 1 d . . .
C27 C 0.5913(7) 0.2966(6) 0.2422(5) 0.053(2) Uani 1 1 d . . .
C28 C 0.5353(7) 0.2541(5) 0.1930(5) 0.051(2) Uani 1 1 d . . .
C29 C 0.5380(7) 0.2673(6) 0.1308(5) 0.062(3) Uani 1 1 d . . .
C30 C 0.5975(8) 0.3235(7) 0.1164(6) 0.067(3) Uani 1 1 d . . .
H30 H 0.6008 0.3313 0.0746 0.081 Uiso 1 1 calc R . .
C31 C 0.6516(8) 0.3677(6) 0.1621(6) 0.064(3) Uani 1 1 d . . .
C32 C 0.7156(10) 0.4292(8) 0.1431(8) 0.100(5) Uani 1 1 d . . .
H32A H 0.7133 0.4260 0.0987 0.149 Uiso 1 1 calc R . .
H32B H 0.7778 0.4204 0.1656 0.149 Uiso 1 1 calc R . .
H32C H 0.6958 0.4796 0.1532 0.149 Uiso 1 1 calc R . .
C33 C 0.4836(9) 0.2223(9) 0.0769(6) 0.085(4) Uani 1 1 d . . .
H33A H 0.4903 0.1680 0.0858 0.128 Uiso 1 1 calc R . .
H33B H 0.5061 0.2337 0.0394 0.128 Uiso 1 1 calc R . .
H33C H 0.4196 0.2364 0.0706 0.128 Uiso 1 1 calc R . .
C34 C 0.5910(8) 0.2786(7) 0.3093(5) 0.069(3) Uani 1 1 d . . .
H34A H 0.6509 0.2892 0.3348 0.104 Uiso 1 1 calc R . .
H34B H 0.5764 0.2250 0.3132 0.104 Uiso 1 1 calc R . .
H34C H 0.5455 0.3099 0.3233 0.104 Uiso 1 1 calc R . .
C35 C 0.4659(7) 0.1978(6) 0.2104(6) 0.059(3) Uani 1 1 d . . .
H35A H 0.4462 0.2166 0.2476 0.071 Uiso 1 1 calc R . .
H35B H 0.4120 0.1956 0.1763 0.071 Uiso 1 1 calc R . .
C36 C 0.4625(7) 0.0616(6) 0.2495(5) 0.057(3) Uani 1 1 d . . .
H36 H 0.4089 0.0660 0.2654 0.069 Uiso 1 1 calc R . .
C37 C 0.5133(7) -0.0018(6) 0.2482(5) 0.060(3) Uani 1 1 d . . .
H37 H 0.5015 -0.0499 0.2639 0.072 Uiso 1 1 calc R . .
C38 C 0.5781(7) 0.0882(5) 0.2049(4) 0.047(2) Uani 1 1 d . . .
H38 H 0.6180 0.1150 0.1846 0.056 Uiso 1 1 calc R . .
C39 C 0.4368(13) -0.0746(11) 0.0521(9) 0.118(6) Uiso 1 1 d . . .
H39A H 0.4603 -0.0967 0.0180 0.177 Uiso 1 1 calc R . .
H39B H 0.3704 -0.0752 0.0419 0.177 Uiso 1 1 calc R . .
H39C H 0.4582 -0.1043 0.0896 0.177 Uiso 1 1 calc R . .
Cl1 Cl 0.2381(3) 0.09414(19) 0.09231(15) 0.0803(10) Uani 1 1 d . . .
O1 O 0.2540(15) 0.0219(8) 0.0747(8) 0.213(9) Uani 1 1 d . . .
O2 O 0.2380(12) 0.1510(6) 0.0510(5) 0.149(6) Uani 1 1 d . . .
O3 O 0.2548(7) 0.1111(9) 0.1549(5) 0.131(5) Uani 1 1 d . . .
O4 O 0.1369(11) 0.0852(15) 0.0793(10) 0.241(10) Uani 1 1 d . . .
Cl2 Cl 0.32899(17) 0.18692(15) 0.37742(13) 0.0555(6) Uani 1 1 d . . .
O5 O 0.3683(13) 0.2388(9) 0.3478(9) 0.199(9) Uani 1 1 d . . .
O6 O 0.3046(11) 0.1310(12) 0.3314(12) 0.244(11) Uani 1 1 d . . .
O7 O 0.3899(8) 0.1545(11) 0.4262(6) 0.178(7) Uani 1 1 d . . .
O8 O 0.2512(7) 0.2168(6) 0.3952(5) 0.104(3) Uani 1 1 d . . .
Cl3 Cl 0.0413(2) 0.4340(2) 0.1821(2) 0.0919(11) Uani 1 1 d . . .
O12 O 0.0615(14) 0.4479(18) 0.2374(6) 0.35(2) Uani 1 1 d . . .
O13 O 0.0541(19) 0.4782(16) 0.1401(9) 0.309(15) Uani 1 1 d . . .
O14 O -0.0557(8) 0.4469(8) 0.1678(7) 0.144(5) Uani 1 1 d . . .
O15 O 0.0632(8) 0.3620(6) 0.1750(11) 0.218(10) Uani 1 1 d . . .
O9 O 0.8196(7) 0.2260(7) 0.1358(5) 0.112(4) Uani 1 1 d . . .
O10 O 0.7139(7) 0.1419(5) 0.1007(4) 0.093(3) Uani 1 1 d . . .
O11 O 0.7974(12) 0.1377(11) 0.1869(8) 0.215(10) Uani 1 1 d . . .
O16 O 0.2003(10) 0.5949(7) 0.1899(6) 0.151(5) Uani 1 1 d . . .
O17 O 0.4646(8) -0.0065(8) 0.0610(7) 0.161(6) Uani 1 1 d . . .
H17A H 0.5195 -0.0044 0.0594 0.242 Uiso 1 1 calc R . .
C1S C 0.9364(10) 0.1552(8) 0.0828(14) 0.103(19) Uiso 0.25 1 d PR . .
N1S N 0.9315(10) 0.0835(8) 0.0537(14) 0.108(16) Uiso 0.25 1 d PR . .
O1S O 0.9221(13) 0.0988(8) 0.0051(14) 0.143(18) Uiso 0.25 1 d PR . .
O2S O 0.9642(9) 0.0239(8) 0.0730(14) 0.123(15) Uiso 0.25 1 d PR . .

loop_
_atom_site_aniso_label
_atom_site_aniso_U_11
_atom_site_aniso_U_22
_atom_site_aniso_U_33
_atom_site_aniso_U_23
_atom_site_aniso_U_13
_atom_site_aniso_U_12
Pd1 0.0317(4) 0.0378(4) 0.0706(5) 0.0027(3) 0.0123(3) 0.0029(3)
Pd2 0.0596(5) 0.0373(4) 0.0519(5) -0.0073(3) 0.0108(4) -0.0034(3)
N1 0.041(4) 0.055(5) 0.083(6) -0.006(5) 0.014(4) 0.012(4)
N2 0.056(5) 0.087(7) 0.076(6) 0.014(5) 0.030(5) 0.014(5)
N3 0.032(4) 0.043(4) 0.069(5) -0.005(4) 0.004(4) 0.001(3)
N4 0.039(4) 0.047(5) 0.084(6) -0.005(4) 0.013(4) 0.004(4)
N5 0.086(7) 0.047(5) 0.068(6) -0.015(4) 0.025(5) 0.002(5)
N6 0.096(7) 0.061(5) 0.033(4) -0.005(4) 0.014(4) 0.009(5)
N7 0.054(5) 0.033(4) 0.062(5) -0.002(4) 0.019(4) 0.000(3)
N8 0.049(5) 0.049(5) 0.048(5) -0.006(4) 0.005(4) -0.005(4)
N9 0.034(4) 0.054(5) 0.057(5) -0.016(4) 0.006(3) -0.009(3)
N10 0.050(5) 0.036(4) 0.095(7) -0.006(4) 0.023(5) 0.006(4)
N11 0.053(5) 0.039(4) 0.055(5) 0.003(4) 0.006(4) -0.006(4)
N12 0.045(4) 0.047(4) 0.055(5) 0.001(4) 0.008(4) 0.001(4)
N13 0.076(6) 0.062(6) 0.058(6) 0.031(5) -0.005(5) -0.034(5)
C1 0.085(9) 0.053(7) 0.124(12) -0.007(7) 0.057(8) 0.011(6)
C2 0.089(10) 0.096(10) 0.128(13) 0.021(9) 0.058(9) 0.030(8)
C3 0.098(10) 0.070(8) 0.085(9) -0.012(7) 0.045(8) 0.004(7)
C4 0.119(12) 0.091(10) 0.070(9) -0.009(7) 0.032(8) -0.008(9)
C5 0.033(5) 0.049(6) 0.078(7) -0.006(5) 0.008(5) -0.002(4)
C6 0.036(5) 0.057(6) 0.078(8) -0.008(5) -0.004(5) -0.007(5)
C7 0.031(4) 0.058(6) 0.054(6) -0.006(5) 0.007(4) -0.003(4)
C8 0.042(5) 0.070(7) 0.059(6) -0.021(5) 0.004(5) -0.005(5)
C9 0.034(5) 0.057(6) 0.040(5) -0.007(4) 0.006(4) -0.007(4)
C10 0.050(5) 0.051(6) 0.041(5) -0.005(4) 0.008(4) -0.004(4)
C11 0.031(5) 0.074(7) 0.044(5) -0.006(5) 0.006(4) 0.008(4)
C12 0.049(5) 0.057(6) 0.045(5) -0.009(4) 0.016(4) -0.014(5)
C13 0.053(6) 0.052(6) 0.036(5) 0.005(4) 0.012(4) -0.003(4)
C14 0.043(5) 0.050(6) 0.055(6) 0.001(5) 0.011(4) 0.006(4)
C15 0.085(8) 0.062(7) 0.043(6) 0.011(5) 0.010(5) -0.009(6)
C16 0.072(7) 0.037(5) 0.056(6) -0.007(5) 0.009(5) -0.008(5)
C17 0.046(5) 0.036(5) 0.075(7) -0.010(5) 0.017(5) 0.000(4)
C19 0.047(5) 0.040(5) 0.083(8) 0.009(5) 0.022(5) 0.003(4)
C18 0.081(8) 0.060(7) 0.063(7) -0.007(5) 0.012(6) 0.004(6)
C20 0.062(7) 0.100(10) 0.068(7) -0.016(7) 0.016(6) -0.026(7)
C22 0.059(7) 0.081(8) 0.069(7) -0.005(6) -0.010(6) 0.028(6)
C21 0.068(8) 0.085(10) 0.157(15) -0.057(10) -0.034(9) 0.029(7)
C23 0.080(9) 0.082(10) 0.170(16) -0.059(10) -0.026(10) 0.033(8)
C24 0.043(5) 0.046(6) 0.092(8) -0.005(5) 0.017(5) 0.012(4)
C25 0.052(6) 0.053(6) 0.107(10) 0.001(6) 0.009(6) 0.016(5)
C26 0.040(5) 0.045(5) 0.075(7) 0.012(5) 0.018(5) 0.015(4)
C27 0.053(6) 0.047(6) 0.060(6) 0.007(5) 0.009(5) 0.022(5)
C28 0.046(5) 0.043(5) 0.066(7) 0.007(5) 0.017(5) 0.013(4)
C29 0.055(6) 0.059(6) 0.074(8) 0.013(6) 0.020(6) 0.029(5)
C30 0.067(7) 0.075(8) 0.064(7) 0.011(6) 0.023(6) 0.032(6)
C31 0.060(7) 0.057(7) 0.082(8) 0.025(6) 0.033(6) 0.029(5)
C32 0.095(10) 0.073(9) 0.149(14) 0.031(9) 0.069(10) 0.011(8)
C33 0.076(8) 0.116(11) 0.059(7) -0.009(7) 0.005(6) 0.025(8)
C34 0.076(8) 0.070(7) 0.063(7) 0.009(6) 0.016(6) 0.013(6)
C35 0.044(5) 0.056(6) 0.076(7) -0.001(5) 0.008(5) 0.011(5)
C36 0.042(5) 0.058(6) 0.074(7) 0.001(5) 0.018(5) 0.002(5)
C37 0.050(6) 0.053(6) 0.074(7) 0.000(5) 0.008(5) -0.020(5)
C38 0.051(5) 0.039(5) 0.052(6) 0.001(4) 0.016(4) 0.004(4)
Cl1 0.114(3) 0.0635(19) 0.0642(19) -0.0065(15) 0.0192(17) -0.0384(18)
O1 0.39(3) 0.093(9) 0.219(16) 0.023(10) 0.198(18) 0.085(13)
O2 0.288(18) 0.059(6) 0.093(8) -0.010(5) 0.019(9) -0.032(8)
O3 0.090(7) 0.237(15) 0.067(6) -0.014(7) 0.020(5) 0.016(8)
O4 0.109(12) 0.37(3) 0.23(2) -0.064(19) -0.009(12) 0.032(15)
Cl2 0.0506(13) 0.0536(14) 0.0624(15) 0.0094(12) 0.0120(12) 0.0078(11)
O5 0.245(18) 0.166(13) 0.247(18) 0.107(13) 0.191(16) 0.088(13)
O6 0.124(12) 0.219(19) 0.38(3) -0.17(2) 0.031(15) -0.001(12)
O7 0.095(8) 0.32(2) 0.120(10) 0.085(12) 0.018(7) 0.068(11)
O8 0.084(6) 0.105(7) 0.146(9) 0.016(6) 0.073(6) 0.024(5)
Cl3 0.071(2) 0.097(3) 0.100(3) -0.005(2) 0.0006(18) 0.0048(18)
O12 0.26(2) 0.69(5) 0.064(8) -0.066(16) -0.037(10) 0.31(3)
O13 0.37(3) 0.38(3) 0.175(17) 0.19(2) 0.042(18) -0.08(3)
O14 0.080(7) 0.159(12) 0.179(13) -0.041(9) -0.003(8) 0.040(7)
O15 0.084(8) 0.055(7) 0.50(3) -0.036(11) 0.033(12) 0.026(6)
O9 0.104(8) 0.124(9) 0.097(7) 0.016(6) -0.004(6) -0.035(7)
O10 0.097(7) 0.095(7) 0.081(6) 0.021(5) 0.001(5) -0.030(6)
O11 0.204(16) 0.246(19) 0.155(13) 0.095(14) -0.053(12) -0.124(15)
O16 0.172(12) 0.106(9) 0.149(11) 0.002(8) -0.024(9) 0.053(9)
O17 0.135(11) 0.140(11) 0.179(13) -0.065(10) -0.036(9) -0.015(9)

loop_
_atom_type_symbol
_atom_type_description
_atom_type_scat_dispersion_real
_atom_type_scat_dispersion_imag
_atom_type_scat_source
C C 0.0033 0.0016 'International Tables Vol C Tables 4.2.6.8 and 6.1.1.4'
H H 0.0000 0.0000 'International Tables Vol C Tables 4.2.6.8 and 6.1.1.4'
N N 0.0061 0.0033 'International Tables Vol C Tables 4.2.6.8 and 6.1.1.4'
O O 0.0106 0.0060 'International Tables Vol C Tables 4.2.6.8 and 6.1.1.4'
Cl Cl 0.1484 0.1585 'International Tables Vol C Tables 4.2.6.8 and 6.1.1.4'
Pd Pd -0.9988 1.0072 'International Tables Vol C Tables 4.2.6.8 and 6.1.1.4'

loop_
_geom_angle_atom_site_label_1
_geom_angle_atom_site_label_2
_geom_angle_atom_site_label_3
_geom_angle
_geom_angle_site_symmetry_1
_geom_angle_site_symmetry_3
_geom_angle_publ_flag
N4 Pd1 N2 92.9(4) . . ?
N4 Pd1 N3 87.6(3) . . ?
N2 Pd1 N3 179.4(4) . . ?
N4 Pd1 N1 178.1(4) . . ?
N2 Pd1 N1 85.2(4) . . ?
N3 Pd1 N1 94.3(3) . . ?
N7 Pd2 N8 92.0(3) . . ?
N7 Pd2 N5 93.1(3) . . ?
N8 Pd2 N5 174.9(3) . . ?
N7 Pd2 N6 177.6(3) . . ?
N8 Pd2 N6 89.8(3) . . ?
N5 Pd2 N6 85.2(4) . . ?
C1 N1 Pd1 106.5(7) . . ?
C2 N2 Pd1 108.8(8) . . ?
C7 N3 C5 105.8(8) . . ?
C7 N3 Pd1 123.2(6) . . ?
C5 N3 Pd1 129.7(7) . . ?
C24 N4 C21 105.5(9) . . ?
C24 N4 Pd1 128.0(7) . . ?
C21 N4 Pd1 126.2(8) . . ?
C3 N5 Pd2 107.4(7) . . ?
C4 N6 Pd2 108.3(8) . . ?
C16 N7 C17 104.1(8) . . ?
C16 N7 Pd2 126.5(6) . . ?
C17 N7 Pd2 129.3(7) . . ?
C38 N8 C37 106.7(8) . . ?
C38 N8 Pd2 125.3(7) . . ?
C37 N8 Pd2 128.0(7) . . ?
C7 N9 C6 107.5(8) . . ?
C7 N9 C8 127.7(7) . . ?
C6 N9 C8 124.7(8) . . ?
C24 N10 C23 106.2(9) . . ?
C24 N10 C25 129.2(10) . . ?
C23 N10 C25 124.6(9) . . ?
C16 N11 C19 106.1(8) . . ?
C16 N11 C15 126.8(8) . . ?
C19 N11 C15 126.7(8) . . ?
C38 N12 C36 108.0(8) . . ?
C38 N12 C35 128.1(8) . . ?
C36 N12 C35 123.6(8) . . ?
O11 N13 O9 116.8(13) . . ?
O11 N13 O10 119.5(11) . . ?
O9 N13 O10 119.8(10) . . ?
C2 C1 N1 111.4(10) . . ?
N2 C2 C1 108.5(10) . . ?
N5 C3 C4 108.8(11) . . ?
N6 C4 C3 107.4(10) . . ?
C6 C5 N3 109.1(9) . . ?
C5 C6 N9 106.6(9) . . ?
N9 C7 N3 111.0(8) . . ?
N9 C8 C9 111.9(8) . . ?
C14 C9 C10 118.4(8) . . ?
C14 C9 C8 122.5(9) . . ?
C10 C9 C8 118.9(9) . . ?
C11 C10 C9 118.8(9) . . ?
C11 C10 C18 120.3(9) . . ?
C9 C10 C18 120.9(9) . . ?
C12 C11 C10 122.3(9) . . ?
C11 C12 C13 118.6(9) . . ?
C11 C12 C20 118.9(10) . . ?
C13 C12 C20 122.4(10) . . ?
C14 C13 C12 120.3(9) . . ?
C14 C13 C15 121.7(9) . . ?
C12 C13 C15 117.8(9) . . ?
C13 C14 C9 121.3(9) . . ?
C13 C14 C22 120.5(9) . . ?
C9 C14 C22 118.2(9) . . ?
N11 C15 C13 112.9(8) . . ?
N7 C16 N11 111.8(8) . . ?
C19 C17 N7 110.3(9) . . ?
C17 C19 N11 107.6(9) . . ?
C23 C21 N4 110.5(12) . . ?
C21 C23 N10 106.3(12) . . ?
N4 C24 N10 111.4(10) . . ?
N10 C25 C26 112.8(9) . . ?
C31 C26 C27 120.4(10) . . ?
C31 C26 C25 119.5(10) . . ?
C27 C26 C25 120.2(10) . . ?
C26 C27 C28 117.9(9) . . ?
C26 C27 C34 121.5(10) . . ?
C28 C27 C34 120.6(10) . . ?
C29 C28 C27 121.5(10) . . ?
C29 C28 C35 120.5(10) . . ?
C27 C28 C35 117.8(9) . . ?
C28 C29 C30 119.0(11) . . ?
C28 C29 C33 124.2(11) . . ?
C30 C29 C33 116.7(11) . . ?
C31 C30 C29 121.9(11) . . ?
C30 C31 C26 119.3(11) . . ?
C30 C31 C32 119.5(12) . . ?
C26 C31 C32 121.2(12) . . ?
N12 C35 C28 112.4(8) . . ?
C37 C36 N12 106.2(9) . . ?
C36 C37 N8 109.2(9) . . ?
N8 C38 N12 109.9(9) . . ?
O2 Cl1 O1 118.1(8) . . ?
O2 Cl1 O3 119.2(8) . . ?
O1 Cl1 O3 118.6(10) . . ?
O2 Cl1 O4 95.1(12) . . ?
O1 Cl1 O4 94.5(13) . . ?
O3 Cl1 O4 100.5(9) . . ?
O5 Cl2 O7 112.1(11) . . ?
O5 Cl2 O6 101.5(14) . . ?
O7 Cl2 O6 107.9(13) . . ?
O5 Cl2 O8 111.1(7) . . ?
O7 Cl2 O8 112.9(8) . . ?
O6 Cl2 O8 110.7(8) . . ?
O12 Cl3 O13 125(2) . . ?
O12 Cl3 O15 107.0(16) . . ?
O13 Cl3 O15 115.2(18) . . ?
O12 Cl3 O14 102.6(11) . . ?
O13 Cl3 O14 92.4(14) . . ?
O15 Cl3 O14 112.8(8) . . ?
N1S C1S O1S 32.9 . . ?
O1S N1S O2S 121.95(15) . . ?
O1S N1S C1S 102.33(10) . . ?
O2S N1S C1S 129.8 . . ?
N1S O1S C1S 44.81(7) . . ?

loop_
_geom_bond_atom_site_label_1
_geom_bond_atom_site_label_2
_geom_bond_distance
_geom_bond_site_symmetry_2
_geom_bond_publ_flag
Pd1 N4 2.020(8) . ?
Pd1 N2 2.021(10) . ?
Pd1 N3 2.027(8) . ?
Pd1 N1 2.036(8) . ?
Pd2 N7 2.002(8) . ?
Pd2 N8 2.027(8) . ?
Pd2 N5 2.031(9) . ?
Pd2 N6 2.036(8) . ?
N1 C1 1.489(16) . ?
N2 C2 1.467(15) . ?
N3 C7 1.318(11) . ?
N3 C5 1.377(12) . ?
N4 C24 1.310(13) . ?
N4 C21 1.331(15) . ?
N5 C3 1.481(15) . ?
N6 C4 1.477(15) . ?
N7 C16 1.329(12) . ?
N7 C17 1.388(12) . ?
N8 C38 1.305(12) . ?
N8 C37 1.367(12) . ?
N9 C7 1.317(12) . ?
N9 C6 1.377(11) . ?
N9 C8 1.500(12) . ?
N10 C24 1.324(12) . ?
N10 C23 1.360(16) . ?
N10 C25 1.460(13) . ?
N11 C16 1.343(12) . ?
N11 C19 1.372(12) . ?
N11 C15 1.453(13) . ?
N12 C38 1.336(12) . ?
N12 C36 1.358(12) . ?
N12 C35 1.486(12) . ?
N13 O11 1.069(14) . ?
N13 O9 1.225(12) . ?
N13 O10 1.266(12) . ?
C1 C2 1.475(18) . ?
C3 C4 1.525(19) . ?
C5 C6 1.327(15) . ?
C8 C9 1.508(12) . ?
C9 C14 1.390(13) . ?
C9 C10 1.418(13) . ?
C10 C11 1.386(13) . ?
C10 C18 1.531(14) . ?
C11 C12 1.378(14) . ?
C12 C13 1.388(13) . ?
C12 C20 1.490(13) . ?
C13 C14 1.383(13) . ?
C13 C15 1.497(14) . ?
C14 C22 1.520(13) . ?
C17 C19 1.314(14) . ?
C21 C23 1.328(17) . ?
C25 C26 1.502(15) . ?
C26 C31 1.408(15) . ?
C26 C27 1.409(14) . ?
C27 C28 1.416(14) . ?
C27 C34 1.491(15) . ?
C28 C29 1.379(14) . ?
C28 C35 1.516(14) . ?
C29 C30 1.389(17) . ?
C29 C33 1.495(16) . ?
C30 C31 1.372(17) . ?
C31 C32 1.536(16) . ?
C36 C37 1.333(14) . ?
C39 O17 1.250(19) . ?
Cl1 O2 1.331(11) . ?
Cl1 O1 1.341(12) . ?
Cl1 O3 1.362(10) . ?
Cl1 O4 1.472(17) . ?
Cl2 O5 1.307(13) . ?
Cl2 O7 1.362(11) . ?
Cl2 O6 1.384(16) . ?
Cl2 O8 1.386(8) . ?
Cl3 O12 1.200(14) . ?
Cl3 O13 1.234(14) . ?
Cl3 O15 1.305(10) . ?
Cl3 O14 1.421(11) . ?
C1S N1S 1.3880 . ?
C1S O1S 1.924(3) . ?
N1S O1S 1.0686(11) . ?
N1S O2S 1.1792(17) . ?
